data_2208608
loop_
_publ_author_name
Shashidhar
'Vijay Thiruvenkatam'
'S. A. Shivashankar'
'M. B. Halli'
'T. N. Guru Row'

_publ_section_title
;
 1,3-Bis(4-methoxyphenyl)thiourea
;
_journal_coeditor_code HG2010
_journal_issue 4
_journal_name_full 'Acta Crystallographica Section E'
_journal_page_first o1518
_journal_page_last o1519
_journal_paper_doi 10.1107/S1600536806009433
_journal_volume 62
_journal_year 2006
_chemical_formula_iupac 'C15 H16 N2 O2 S'
_chemical_formula_moiety 'C15 H16 N2 O2 S'
_chemical_formula_structural 'C15 H16 N2 O2 S'
_chemical_formula_sum 'C15 H16 N2 O2 S'
_chemical_formula_weight 288.37
_chemical_melting_point 202
_chemical_name_common (4-methoxyphenyl)thiourea
_chemical_name_systematic
;
1,3-Bis(4-methoxyphenyl)thiourea
;
_space_group_IT_number 62
_symmetry_cell_setting orthorhombic
_symmetry_space_group_name_Hall '-P 2ac 2n'
_symmetry_space_group_name_H-M 'P n m a'
_atom_sites_solution_hydrogens geom
_atom_sites_solution_primary direct
_atom_sites_solution_secondary difmap
_cell_angle_alpha 90
_cell_angle_beta 90
_cell_angle_gamma 90
_cell_formula_units_Z 4
_cell_length_a 8.427(5)
_cell_length_b 31.628(19)
_cell_length_c 5.292(3)
_cell_measurement_reflns_used 732
_cell_measurement_temperature 290(2)
_cell_measurement_theta_max 27.4
_cell_measurement_theta_min 2.6
_cell_volume 1410.5(14)
_computing_cell_refinement SMART
_computing_data_collection 'SMART (Bruker, 1998)'
_computing_data_reduction 'SAINT (Bruker, 1998)'
_computing_molecular_graphics
;ORTEP-3 for Windows (Farrugia, 1997) and
CAMERON (Watkin <i>et al.</i>,
 1993)
;
_computing_publication_material 'PLATON (Spek, 2003)'
_computing_structure_refinement 'SHELXL97 (Sheldrick, 1997)'
_computing_structure_solution 'SHELXS97 (Sheldrick, 1997)'
_diffrn_ambient_temperature 290(2)
_diffrn_measured_fraction_theta_full 0.999
_diffrn_measured_fraction_theta_max 0.964
_diffrn_measurement_device_type 'Bruker SMART CCD area-detector'
_diffrn_measurement_method '\f and \w'
_diffrn_radiation_monochromator graphite
_diffrn_radiation_source 'fine-focus sealed tube'
_diffrn_radiation_type MoK\a
_diffrn_radiation_wavelength 0.71073
_diffrn_reflns_av_R_equivalents 0.0220
_diffrn_reflns_av_sigmaI/netI 0.0143
_diffrn_reflns_limit_h_max 10
_diffrn_reflns_limit_h_min -10
_diffrn_reflns_limit_k_max 39
_diffrn_reflns_limit_k_min -40
_diffrn_reflns_limit_l_max 6
_diffrn_reflns_limit_l_min -6
_diffrn_reflns_number 11344
_diffrn_reflns_reduction_process
;
?
;
_diffrn_reflns_theta_full 25.00
_diffrn_reflns_theta_max 27.37
_diffrn_reflns_theta_min 2.58
_diffrn_standards_decay_% 0
_diffrn_standards_number 0
_exptl_absorpt_coefficient_mu 0.232
_exptl_absorpt_correction_T_max 0.9231
_exptl_absorpt_correction_T_min 0.9027
_exptl_absorpt_correction_type multi-scan
_exptl_absorpt_process_details '(SADABS; Sheldrick, 1996)'
_exptl_crystal_colour ' Colourless '
_exptl_crystal_density_diffrn 1.358
_exptl_crystal_density_method 'Not Measured'
_exptl_crystal_description ' Prism '
_exptl_crystal_F_000 608
_exptl_crystal_size_max 0.45
_exptl_crystal_size_mid 0.40
_exptl_crystal_size_min 0.35
_refine_diff_density_max 0.331
_refine_diff_density_min -0.185
_refine_ls_extinction_method none
_refine_ls_goodness_of_fit_ref 1.206
_refine_ls_hydrogen_treatment refall
_refine_ls_matrix_type full
_refine_ls_number_parameters 126
_refine_ls_number_reflns 1572
_refine_ls_number_restraints 0
_refine_ls_restrained_S_all 1.206
_refine_ls_R_factor_all 0.0594
_refine_ls_R_factor_gt 0.0536
_refine_ls_shift/su_max 0.000
_refine_ls_shift/su_mean 0.000
_refine_ls_structure_factor_coef Fsqd
_refine_ls_weighting_details 'calc w=1/[\s^2^(Fo^2^)+(0.0502P)^2^+0.7475P] where P=(Fo^2^+2Fc^2^)/3'
_refine_ls_weighting_scheme calc
_refine_ls_wR_factor_gt 0.1240
_refine_ls_wR_factor_ref 0.1272
_reflns_number_gt 1433
_reflns_number_total 1572
_reflns_threshold_expression I>2\s(I)
_cod_data_source_file hg2010.cif
_cod_data_source_block I
_cod_depositor_comments
;
The following automatic conversions were performed:
'_symmetry_cell_setting' value 'Orthorhombic' changed to 'orthorhombic'
according to '/home/saulius/struct/CIF-dictionaries/cif_core.dic'
dictionary named 'cif_core.dic' version 2.4.1 from 2010-06-29.

Automatic conversion script
Id: cif_fix_enum 1527 2010-12-29 10:47:43Z saulius 

The following automatic conversions were performed:

'_symmetry_cell_setting' value 'Orthorhombic' changed to
'orthorhombic' according to
/home/saulius/struct/CIF-dictionaries/cif_core.dic dictionary named
'cif_core.dic' version 2.4.1 from 2010-06-29.

Automatic conversion script
Id: cif_fix_values 1715 2011-07-08 13:25:40Z adriana 
;
_cod_original_cell_volume 1410.3(14)
_cod_database_code 2208608

loop_
_symmetry_equiv_pos_as_xyz
x,y,z
1/2-x,-y,1/2+z
1/2+x,1/2-y,1/2-z
-x,1/2+y,-z
-x,-y,-z
1/2+x,y,1/2-z
1/2-x,1/2+y,1/2+z
x,1/2-y,z

loop_
_atom_site_aniso_label
_atom_site_aniso_U_11
_atom_site_aniso_U_22
_atom_site_aniso_U_33
_atom_site_aniso_U_12
_atom_site_aniso_U_13
_atom_site_aniso_U_23
S1 0.0436(4) 0.0384(4) 0.0551(5) 0.0000 0.0144(3) 0.0000
O1 0.0656(11) 0.0357(8) 0.0807(12) -0.0093(7) -0.0080(9) 0.0056(8)
N1 0.0434(10) 0.0353(9) 0.0567(11) -0.0005(7) 0.0165(9) -0.0012(8)
C1 0.0370(14) 0.0353(14) 0.0384(14) 0.0000 -0.0014(12) 0.0000
C2 0.0382(10) 0.0297(9) 0.0485(11) 0.0016(8) 0.0092(9) -0.0025(8)
C3 0.0455(12) 0.0395(11) 0.0507(12) 0.0061(9) -0.0036(10) 0.0018(10)
C4 0.0466(12) 0.0406(11) 0.0589(14) -0.0044(9) -0.0093(11) -0.0064(10)
C5 0.0414(11) 0.0318(10) 0.0548(12) -0.0003(8) 0.0045(10) -0.0024(9)
C6 0.0492(12) 0.0440(12) 0.0441(12) -0.0026(10) -0.0010(10) 0.0051(9)
C7 0.0463(12) 0.0434(11) 0.0451(12) -0.0081(9) -0.0001(10) -0.0043(9)
C8 0.084(2) 0.0420(13) 0.084(2) -0.0078(14) 0.0002(17) 0.0162(14)

loop_
_atom_site_type_symbol
_atom_site_label
_atom_site_fract_x
_atom_site_fract_y
_atom_site_fract_z
_atom_site_U_iso_or_equiv
_atom_site_thermal_displace_type
_atom_site_occupancy
S S1 0.30058(9) 0.25000 0.61989(16) 0.0457(3) Uani 1.000
O O1 0.3347(2) 0.05014(5) 0.5625(4) 0.0607(6) Uani 1.000
N N1 0.5326(2) 0.21436(5) 0.3520(4) 0.0451(6) Uani 1.000
C C1 0.4633(3) 0.25000 0.4324(5) 0.0369(8) Uani 1.000
C C2 0.4809(2) 0.17261(6) 0.4159(4) 0.0388(6) Uani 1.000
C C3 0.3743(3) 0.15207(7) 0.2602(5) 0.0452(7) Uani 1.000
C C4 0.3264(3) 0.11132(7) 0.3169(5) 0.0487(7) Uani 1.000
C C5 0.3881(3) 0.09076(6) 0.5254(4) 0.0427(6) Uani 1.000
C C6 0.4958(3) 0.11110(7) 0.6804(4) 0.0458(7) Uani 1.000
C C7 0.5404(3) 0.15240(7) 0.6258(4) 0.0449(7) Uani 1.000
C C8 0.4002(4) 0.02715(9) 0.7674(7) 0.0700(10) Uani 1.000
H H1 0.603(3) 0.2163(8) 0.251(5) 0.054(7) Uiso 1.000
H H3 0.336(3) 0.1655(8) 0.120(5) 0.053(7) Uiso 1.000
H H4 0.257(3) 0.0981(8) 0.219(5) 0.061(7) Uiso 1.000
H H6 0.536(3) 0.0990(8) 0.825(5) 0.053(7) Uiso 1.000
H H7 0.614(3) 0.1661(8) 0.730(5) 0.050(6) Uiso 1.000
H H8A 0.377(4) 0.0421(10) 0.940(6) 0.084(10) Uiso 1.000
H H8B 0.518(4) 0.0246(10) 0.754(6) 0.086(10) Uiso 1.000
H H8C 0.354(4) 0.0004(10) 0.765(6) 0.077(9) Uiso 1.000

loop_
_atom_type_symbol
_atom_type_description
_atom_type_scat_dispersion_real
_atom_type_scat_dispersion_imag
_atom_type_scat_source
S S 0.1246 0.1234 'International Tables Vol C Tables 4.2.6.8 and 6.1.1.4'
O O 0.0106 0.0060 'International Tables Vol C Tables 4.2.6.8 and 6.1.1.4'
N N 0.0061 0.0033 'International Tables Vol C Tables 4.2.6.8 and 6.1.1.4'
H H 0.0000 0.0000 'International Tables Vol C Tables 4.2.6.8 and 6.1.1.4'
C C 0.0033 0.0016 'International Tables Vol C Tables 4.2.6.8 and 6.1.1.4'

loop_
_geom_angle_atom_site_label_1
_geom_angle_atom_site_label_2
_geom_angle_atom_site_label_3
_geom_angle_site_symmetry_3
_geom_angle
_geom_angle_publ_flag
C5 O1 C8 . 117.5(2) yes
C1 N1 C2 . 124.68(18) yes
C2 N1 H1 . 117.0(18) no
C1 N1 H1 . 118.1(18) no
S1 C1 N1 8_555 122.66(12) yes
N1 C1 N1 8_555 114.7(2) yes
S1 C1 N1 . 122.66(12) yes
C3 C2 C7 . 120.00(19) no
N1 C2 C3 . 119.41(19) yes
N1 C2 C7 . 120.56(18) yes
C2 C3 C4 . 119.9(2) no
C3 C4 C5 . 120.1(2) no
O1 C5 C6 . 124.4(2) yes
O1 C5 C4 . 115.5(2) yes
C4 C5 C6 . 120.12(19) no
C5 C6 C7 . 119.5(2) no
C2 C7 C6 . 120.4(2) no
C2 C3 H3 . 119.7(16) no
C4 C3 H3 . 120.4(16) no
C3 C4 H4 . 120.4(17) no
C5 C4 H4 . 119.5(17) no
C5 C6 H6 . 122.8(16) no
C7 C6 H6 . 117.7(16) no
C2 C7 H7 . 120.3(16) no
C6 C7 H7 . 119.3(16) no
O1 C8 H8A . 111.3(18) no
O1 C8 H8B . 112.0(18) no
O1 C8 H8C . 107(2) no
H8A C8 H8B . 107(3) no
H8A C8 H8C . 110(3) no
H8B C8 H8C . 110(3) no

loop_
_geom_bond_atom_site_label_1
_geom_bond_atom_site_label_2
_geom_bond_distance
_geom_bond_publ_flag
S1 C1 1.693(3) yes
O1 C5 1.375(3) yes
O1 C8 1.417(4) yes
N1 C1 1.339(2) yes
N1 C2 1.431(3) yes
N1 H1 0.80(3) no
C2 C7 1.376(3) no
C2 C3 1.381(3) no
C3 C4 1.384(3) no
C4 C5 1.382(3) no
C5 C6 1.382(3) no
C6 C7 1.390(3) no
C3 H3 0.91(3) no
C4 H4 0.89(3) no
C6 H6 0.92(3) no
C7 H7 0.93(3) no
C8 H8A 1.05(3) no
C8 H8B 1.00(3) no
C8 H8C 0.93(3) no

loop_
_geom_contact_atom_site_label_1
_geom_contact_atom_site_label_2
_geom_contact_distance
_geom_contact_site_symmetry_2
_geom_contact_publ_flag
S1 C3 3.688(3) . no
S1 C7 3.690(3) . no
S1 C3 3.688(3) 8_555 no
S1 C7 3.690(3) 8_555 no
S1 H1 2.79(3) 3_455 no
S1 H7 3.19(3) 6_456 no
S1 H7 3.19(3) 3_456 no
S1 H1 2.79(3) 6_455 no
O1 H8C 2.75(3) 2_554 no
C2 C3 3.504(4) 6_555 no
C3 C2 3.504(4) 6_455 no
C3 S1 3.688(3) . no
C3 C6 3.485(4) 1_554 no
C3 C7 3.477(4) 6_455 no
C6 C3 3.485(4) 1_556 no
C7 C3 3.477(4) 6_555 no
C7 S1 3.690(3) . no
C8 C8 3.441(5) 5_657 no
C2 H3 3.01(3) 6_555 no
C3 H1 3.06(3) 6_455 no
C4 H8A 2.99(3) 1_554 no
C5 H6 3.08(3) 6_456 no
C6 H4 3.08(3) 6_555 no
C6 H8B 2.77(3) . no
C6 H8A 2.77(3) . no
C7 H3 2.84(3) 6_555 no
C8 H6 2.56(3) . no
C8 H8B 3.09(3) 5_657 no
H1 S1 2.79(3) 3_555 no
H1 S1 2.79(3) 6_555 no
H1 C3 3.06(3) 6_555 no
H1 H1 2.13(4) 8_555 no
H3 C2 3.01(3) 6_455 no
H3 C7 2.84(3) 6_455 no
H4 H8A 2.52(4) 1_554 no
H4 C6 3.08(3) 6_455 no
H6 C8 2.56(3) . no
H6 H8A 2.32(4) . no
H6 H8B 2.39(4) . no
H6 C5 3.08(3) 6_556 no
H7 S1 3.19(3) 3_556 no
H7 S1 3.19(3) 6_556 no
H8A C4 2.99(3) 1_556 no
H8A C6 2.77(3) . no
H8A H4 2.52(4) 1_556 no
H8A H6 2.32(4) . no
H8B C6 2.77(3) . no
H8B H6 2.39(4) . no
H8B C8 3.09(3) 5_657 no
H8C O1 2.75(3) 2_555 no

loop_
_geom_hbond_atom_site_label_D
_geom_hbond_atom_site_label_H
_geom_hbond_atom_site_label_A
_geom_hbond_site_symmetry_A
_geom_hbond_distance_DH
_geom_hbond_distance_HA
_geom_hbond_distance_DA
_geom_hbond_angle_DHA
_geom_hbond_publ_flag
N1 H1 S1 3_555 0.80(3) 2.79(3) 3.551(3) 160(2) yes
N1 H1 S1 6_555 0.80(3) 2.79(3) 3.551(3) 160(2) yes

loop_
_geom_torsion_atom_site_label_1
_geom_torsion_atom_site_label_2
_geom_torsion_atom_site_label_3
_geom_torsion_atom_site_label_4
_geom_torsion_site_symmetry_4
_geom_torsion
_geom_torsion_publ_flag
C8 O1 C5 C4 . 177.2(2) no
C8 O1 C5 C6 . -2.9(4) no
C1 N1 C2 C3 . 91.8(3) no
C1 N1 C2 C7 . -90.3(3) no
C2 N1 C1 S1 . -1.0(3) no
C2 N1 C1 N1 8_555 179.2(2) no
N1 C2 C7 C6 . -176.8(2) no
N1 C2 C3 C4 . 178.5(2) no
C7 C2 C3 C4 . 0.6(3) no
C3 C2 C7 C6 . 1.0(3) no
C2 C3 C4 C5 . -1.6(4) no
C3 C4 C5 O1 . -179.0(2) no
C3 C4 C5 C6 . 1.1(4) no
O1 C5 C6 C7 . -179.5(2) no
C4 C5 C6 C7 . 0.5(4) no
C5 C6 C7 C2 . -1.5(4) no

loop_
_cod_related_entry_id
_cod_related_entry_database
_cod_related_entry_code
1 ChemSpider 616417
